data_1526772
loop_
_publ_author_name
'Tampier, M.'
'Johrendt, D.'

_publ_section_title
;
 Structural evidence for ferroelectricity in Eu2 Ge S4
;
_journal_name_full 'Journal of Solid State Chemistry'
_journal_page_first 343
_journal_page_last 348
_journal_volume 158
_journal_year 2001
_chemical_formula_sum 'Eu2 Ge S4'
_chemical_name_systematic 'Eu2 (Ge S4)'
_space_group_IT_number 11
_symmetry_space_group_name_Hall '-P 2yb'
_symmetry_space_group_name_H-M 'P 1 21/m 1'
_cell_angle_alpha 90
_cell_angle_beta 108.19
_cell_angle_gamma 90
_cell_formula_units_Z 2
_cell_length_a 6.643
_cell_length_b 6.674
_cell_length_c 8.162
_cell_volume 343.782
_citation_journal_id_ASTM JSSCBI
_cod_data_source_file Tampier_JSSCBI_2001_1565.cif
_cod_data_source_block Eu2Ge1S4
_cod_original_cell_volume 343.7817
_cod_original_formula_sum 'Eu2 Ge1 S4'
_cod_database_code 1526772

loop_
_symmetry_equiv_pos_as_xyz
x,y,z
-x,y+1/2,-z
-x,-y,-z
x,-y-1/2,z

loop_
_atom_site_label
_atom_site_type_symbol
_atom_site_fract_x
_atom_site_fract_y
_atom_site_fract_z
_atom_site_occupancy
_atom_site_U_iso_or_equiv
Eu2 Eu+2 0.7681 0.25 0.5681 1 0.0
Eu1 Eu+2 0.7182 0.25 0.0516 1 0.0
Ge1 Ge+4 0.2738 0.75 0.2008 1 0.0
S1 S-2 0.0996 0.25 -0.0755 1 0.0
S3 S-2 0.4949 -0.0039 0.261 1 0.0
S2 S-2 0.0789 0.25 0.3734 1 0.0
